data_2200145
loop_
_publ_author_name
'Cabeza, Javier A.'
'del R\'io, Ignacio'
'Zu\~niga-Villarreal, No\'e'
'Garc\'ia-Granda, Santiago'

_publ_section_title
;
 (Benzophenone
 imine-<i>N</i>)nonacarbonyldirhenium(0)(<i>Re</i>---<i>Re</i>)
;
_journal_issue 3
_journal_name_full 'Acta Crystallographica Section E'
_journal_page_first m130
_journal_page_last m131
_journal_paper_doi 10.1107/S1600536801003658
_journal_volume 57
_journal_year 2001
_chemical_formula_iupac '[Re2 (C13 H11 N1) (C1 O1)9]'
_chemical_formula_moiety 'C22 H11 N O9 Re2'
_chemical_formula_sum 'C22 H11 N O9 Re2'
_chemical_formula_weight 805.72
_chemical_name_systematic
;
(N-benzophenoneimine) enea-carbonyl dirhenium(0)
;
_space_group_IT_number 14
_symmetry_cell_setting monoclinic
_symmetry_space_group_name_Hall '-P 2ybc'
_symmetry_space_group_name_H-M 'P 1 21/c 1'
_audit_creation_method SHELXL-97
_cell_angle_alpha 90.00
_cell_angle_beta 102.780(4)
_cell_angle_gamma 90.00
_cell_formula_units_Z 4
_cell_length_a 10.8071(6)
_cell_length_b 13.6951(8)
_cell_length_c 16.4285(11)
_cell_measurement_reflns_used 2241
_cell_measurement_temperature 293(2)
_cell_measurement_theta_max 25
_cell_measurement_theta_min 1
_cell_volume 2371.3(3)
_computing_cell_refinement 'CRYSDA (Beurskens et al., 1992)'
_computing_data_collection 'CAD-4 EXPRESS (Enraf-Nonius, 1994)'
_computing_data_reduction 'REFLEX (Garcia-Granda et al., 1999)'
_computing_molecular_graphics 'EUCLID (Spek, 1982)'
_computing_publication_material SHELXL97
_computing_structure_refinement 'SHELXL97 (Sheldrick, 1997)'
_computing_structure_solution 'DIRDIF (Beurskens et al., 1992)'
_diffrn_ambient_temperature 293(2)
_diffrn_measured_fraction_theta_full .966
_diffrn_measured_fraction_theta_max .966
_diffrn_measurement_device_type 'Nonius CAD-4'
_diffrn_measurement_method \w-2\q
_diffrn_radiation_monochromator graphite
_diffrn_radiation_source 'fine-focus sealed tube'
_diffrn_radiation_type MoK\a
_diffrn_radiation_wavelength .71073
_diffrn_reflns_av_R_equivalents .054
_diffrn_reflns_av_sigmaI/netI .083
_diffrn_reflns_limit_h_max 12
_diffrn_reflns_limit_h_min -13
_diffrn_reflns_limit_k_max 16
_diffrn_reflns_limit_k_min 0
_diffrn_reflns_limit_l_max 20
_diffrn_reflns_limit_l_min 0
_diffrn_reflns_number 7361
_diffrn_reflns_theta_full 25.97
_diffrn_reflns_theta_max 25.97
_diffrn_reflns_theta_min 1.93
_diffrn_standards_decay_% 2.36
_diffrn_standards_interval_count 200
_diffrn_standards_interval_time 60
_diffrn_standards_number 3
_exptl_absorpt_coefficient_mu 10.251
_exptl_absorpt_correction_T_max .485
_exptl_absorpt_correction_T_min .113
_exptl_absorpt_correction_type empirical
_exptl_absorpt_process_details '(XABS2; Parkin et al., 1995)'
_exptl_crystal_colour yellow
_exptl_crystal_density_diffrn 2.275
_exptl_crystal_density_method 'not measured'
_exptl_crystal_description prismatic
_exptl_crystal_F_000 1488
_exptl_crystal_size_max .26
_exptl_crystal_size_mid .10
_exptl_crystal_size_min .07
_refine_diff_density_max .94
_refine_diff_density_min -1.28
_refine_ls_extinction_method none
_refine_ls_goodness_of_fit_ref .995
_refine_ls_hydrogen_treatment constr
_refine_ls_matrix_type full
_refine_ls_number_parameters 307
_refine_ls_number_reflns 4499
_refine_ls_number_restraints 0
_refine_ls_restrained_S_all .995
_refine_ls_R_factor_all .117
_refine_ls_R_factor_gt .034
_refine_ls_shift/su_max <0.001
_refine_ls_shift/su_mean <0.001
_refine_ls_structure_factor_coef Fsqd
_refine_ls_weighting_details 'calc w = 1/[\s^2^(Fo^2^)+(0.0426P)^2^] where P = (Fo^2^+2Fc^2^)/3'
_refine_ls_weighting_scheme calc
_refine_ls_wR_factor_ref .094
_reflns_number_gt 2349
_reflns_number_total 4499
_reflns_threshold_expression I>2\s(I)
_cod_data_source_file ci6007.cif
_cod_data_source_block I
_cod_original_cell_volume 2371.3(2)
_cod_original_sg_symbol_H-M 'P 21/c'
_cod_database_code 2200145
_cod_database_fobs_code 2200145

loop_
_symmetry_equiv_pos_as_xyz
'x, y, z'
'-x, y+1/2, -z+1/2'
'-x, -y, -z'
'x, -y-1/2, z-1/2'

loop_
_atom_site_label
_atom_site_fract_x
_atom_site_fract_y
_atom_site_fract_z
_atom_site_U_iso_or_equiv
_atom_site_adp_type
_atom_site_calc_flag
_atom_site_refinement_flags
_atom_site_occupancy
_atom_site_disorder_assembly
_atom_site_disorder_group
_atom_site_type_symbol
Re1 .25591(4) .23125(4) .33923(2) .03652(13) Uani d . 1 . . Re
Re2 .48456(4) .26694(4) .48277(3) .04584(15) Uani d . 1 . . Re
N1 .1550(7) .1688(6) .4302(4) .0341(19) Uani d . 1 . . N
H1 .1893 .1150 .4508 .041 Uiso calc R 1 . . H
O14 .1700(8) .4435(7) .3689(5) .068(3) Uani d . 1 . . O
O15 .0416(8) .1908(7) .1867(4) .068(2) Uani d . 1 . . O
O16 .3742(8) .0282(7) .3178(5) .066(2) Uani d . 1 . . O
O17 .4138(9) .3160(7) .2217(5) .085(3) Uani d . 1 . . O
O18 .7111(10) .3128(9) .6285(6) .105(4) Uani d . 1 . . O
O19 .4194(9) .0615(7) .5402(5) .072(3) Uani d . 1 . . O
O20 .2814(8) .3488(6) .5735(5) .074(3) Uani d . 1 . . O
O21 .4950(9) .4674(8) .3963(6) .085(3) Uani d . 1 . . O
O22 .6364(8) .1639(7) .3649(5) .078(3) Uani d . 1 . . O
C1 .0589(9) .1908(8) .4608(5) .035(2) Uani d . 1 . . C
C2 .0347(10) .1340(7) .5339(5) .037(2) Uani d . 1 . . C
C3 -.0879(11) .1317(8) .5449(6) .049(3) Uani d . 1 . . C
H3 -.1516 .1641 .5074 .059 Uiso calc R 1 . . H
C4 -.1176(13) .0811(8) .6120(7) .056(3) Uani d . 1 . . C
H4 -.2002 .0799 .6199 .067 Uiso calc R 1 . . H
C5 -.0220(14) .0334(9) .6658(8) .063(4) Uani d . 1 . . C
H5 -.0409 -.0012 .7102 .076 Uiso calc R 1 . . H
C6 .0991(12) .0349(8) .6563(6) .052(3) Uani d . 1 . . C
H6 .1625 .0022 .6939 .063 Uiso calc R 1 . . H
C7 .1276(11) .0857(8) .5899(5) .049(3) Uani d . 1 . . C
H7 .2108 .0871 .5832 .059 Uiso calc R 1 . . H
C8 -.0300(9) .2707(8) .4255(6) .039(2) Uani d . 1 . . C
C9 -.0470(11) .3485(8) .4760(6) .049(3) Uani d . 1 . . C
H9 -.0013 .3517 .5310 .059 Uiso calc R 1 . . H
C10 -.1319(12) .4206(9) .4439(7) .060(3) Uani d . 1 . . C
H10 -.1450 .4723 .4777 .072 Uiso calc R 1 . . H
C11 -.1963(12) .4175(10) .3640(7) .064(4) Uani d . 1 . . C
H11 -.2506 .4683 .3420 .076 Uiso calc R 1 . . H
C12 -.1820(11) .3400(10) .3152(6) .055(3) Uani d . 1 . . C
H12 -.2299 .3363 .2607 .066 Uiso calc R 1 . . H
C13 -.0980(9) .2675(9) .3455(6) .045(3) Uani d . 1 . . C
H13 -.0871 .2157 .3112 .054 Uiso calc R 1 . . H
C14 .1985(11) .3651(9) .3593(6) .044(3) Uani d . 1 . . C
C15 .1190(11) .2073(8) .2463(6) .044(3) Uani d . 1 . . C
C16 .3304(11) .1019(8) .3264(6) .045(3) Uani d . 1 . . C
C17 .3547(11) .2867(9) .2662(6) .054(3) Uani d . 1 . . C
C18 .6254(13) .2947(11) .5735(8) .071(4) Uani d . 1 . . C
C19 .4484(11) .1363(11) .5217(7) .053(3) Uani d . 1 . . C
C20 .3577(12) .3186(9) .5398(6) .054(3) Uani d . 1 . . C
C21 .4927(11) .3932(10) .4280(7) .058(3) Uani d . 1 . . C
C22 .5853(11) .2033(9) .4093(7) .056(3) Uani d . 1 . . C

loop_
_atom_site_aniso_label
_atom_site_aniso_U_11
_atom_site_aniso_U_22
_atom_site_aniso_U_33
_atom_site_aniso_U_12
_atom_site_aniso_U_13
_atom_site_aniso_U_23
Re1 .0405(2) .0380(3) .0323(2) -.0003(2) .01060(17) .00094(19)
Re2 .0400(3) .0459(3) .0493(3) .0020(2) .0048(2) -.0043(2)
N1 .042(5) .020(5) .039(4) -.001(4) .005(4) .003(4)
O14 .089(7) .047(6) .075(6) .002(5) .033(5) .002(5)
O15 .063(6) .088(7) .042(4) .007(5) -.007(4) .001(4)
O16 .065(6) .054(6) .079(6) .011(5) .015(5) -.017(5)
O17 .098(7) .099(8) .077(6) -.025(6) .061(6) .002(5)
O18 .070(7) .126(11) .100(8) -.003(7) -.019(6) -.020(7)
O19 .076(7) .061(7) .088(6) .017(6) .036(5) .006(5)
O20 .084(7) .058(6) .088(6) .018(5) .035(6) -.004(5)
O21 .096(8) .063(7) .096(7) -.018(6) .023(6) -.003(6)
O22 .065(6) .089(8) .093(7) .000(5) .042(6) -.019(5)
C1 .047(6) .032(6) .029(5) -.013(5) .014(5) -.005(4)
C2 .046(6) .032(7) .034(5) -.011(5) .012(5) -.006(4)
C3 .059(8) .042(8) .047(6) -.008(6) .015(6) -.006(5)
C4 .079(10) .037(8) .059(7) -.013(7) .031(7) -.004(6)
C5 .097(12) .034(8) .067(8) -.016(8) .039(8) -.007(6)
C6 .077(9) .040(8) .033(5) .005(7) .000(6) .009(5)
C7 .057(8) .055(9) .034(6) -.001(6) .006(5) .000(5)
C8 .030(5) .039(7) .048(6) .006(5) .007(4) .006(5)
C9 .076(9) .039(8) .035(6) .003(6) .017(6) -.003(5)
C10 .077(9) .049(9) .060(7) .021(7) .025(7) .010(6)
C11 .075(9) .059(10) .056(7) .029(7) .012(7) .021(6)
C12 .049(7) .072(10) .040(6) .008(7) .001(5) .014(6)
C13 .040(6) .053(7) .045(5) .005(6) .015(5) -.002(5)
C14 .062(8) .034(8) .039(6) -.011(6) .016(5) -.008(5)
C15 .060(8) .040(8) .035(6) -.002(6) .016(6) .001(5)
C16 .052(7) .033(8) .047(6) -.007(6) .007(5) -.008(5)
C17 .058(8) .063(10) .039(6) -.017(6) .003(5) -.010(5)
C18 .064(9) .079(12) .069(9) .018(8) .010(7) .003(7)
C19 .034(6) .067(10) .059(7) .002(6) .014(5) -.002(7)
C20 .072(9) .043(8) .043(6) -.003(7) -.001(6) -.009(5)
C21 .044(7) .055(10) .073(8) -.009(7) .006(6) .008(7)
C22 .048(7) .050(9) .063(7) .002(6) .002(6) .007(6)

loop_
_atom_type_symbol
_atom_type_description
_atom_type_scat_dispersion_real
_atom_type_scat_dispersion_imag
_atom_type_scat_source
C C .0033 .0016 'International Tables Vol C Tables 4.2.6.8 and 6.1.1.4'
H H .0000 .0000 'International Tables Vol C Tables 4.2.6.8 and 6.1.1.4'
N N .0061 .0033 'International Tables Vol C Tables 4.2.6.8 and 6.1.1.4'
O O .0106 .0060 'International Tables Vol C Tables 4.2.6.8 and 6.1.1.4'
Re Re -1.0185 7.2310 'International Tables Vol C Tables 4.2.6.8 and 6.1.1.4'

loop_
_geom_angle_atom_site_label_1
_geom_angle_atom_site_label_2
_geom_angle_atom_site_label_3
_geom_angle
_geom_angle_publ_flag
C15 Re1 C17 90.5(4) yes
C15 Re1 C16 91.3(4) yes
C17 Re1 C16 89.6(5) yes
C15 Re1 C14 94.4(5) yes
C17 Re1 C14 88.6(4) yes
C16 Re1 C14 174.0(5) yes
C15 Re1 N1 93.6(3) yes
C17 Re1 N1 175.9(4) yes
C16 Re1 N1 89.9(4) yes
C14 Re1 N1 91.5(4) yes
C15 Re1 Re2 177.1(3) yes
C17 Re1 Re2 87.3(3) yes
C16 Re1 Re2 86.9(3) yes
C14 Re1 Re2 87.3(3) yes
N1 Re1 Re2 88.6(2) yes
C18 Re2 C20 94.3(5) yes
C18 Re2 C21 94.2(6) yes
C20 Re2 C21 90.5(5) yes
C18 Re2 C19 96.2(6) yes
C20 Re2 C19 87.9(5) yes
C21 Re2 C19 169.5(5) yes
C18 Re2 C22 96.4(5) yes
C20 Re2 C22 169.0(5) yes
C21 Re2 C22 91.2(5) yes
C19 Re2 C22 88.5(5) yes
C18 Re2 Re1 177.6(4) yes
C20 Re2 Re1 83.9(3) yes
C21 Re2 Re1 84.1(4) yes
C19 Re2 Re1 85.4(3) yes
C22 Re2 Re1 85.4(3) yes
C1 N1 Re1 137.4(7) yes
C1 N1 H1 111.3 ?
Re1 N1 H1 111.3 ?
N1 C1 C8 122.0(8) ?
N1 C1 C2 119.3(10) ?
C8 C1 C2 118.7(8) ?
C7 C2 C3 118.8(9) ?
C7 C2 C1 123.7(9) ?
C3 C2 C1 117.4(10) ?
C2 C3 C4 120.8(11) ?
C2 C3 H3 119.6 ?
C4 C3 H3 119.6 ?
C5 C4 C3 118.3(12) ?
C5 C4 H4 120.9 ?
C3 C4 H4 120.9 ?
C6 C5 C4 122.0(11) ?
C6 C5 H5 119.0 ?
C4 C5 H5 119.0 ?
C5 C6 C7 119.2(11) ?
C5 C6 H6 120.4 ?
C7 C6 H6 120.4 ?
C2 C7 C6 120.9(10) ?
C2 C7 H7 119.6 ?
C6 C7 H7 119.6 ?
C13 C8 C9 119.2(10) ?
C13 C8 C1 121.2(10) ?
C9 C8 C1 119.5(9) ?
C10 C9 C8 119.3(10) ?
C10 C9 H9 120.4 ?
C8 C9 H9 120.4 ?
C11 C10 C9 120.7(11) ?
C11 C10 H10 119.6 ?
C9 C10 H10 119.6 ?
C10 C11 C12 119.9(12) ?
C10 C11 H11 120.0 ?
C12 C11 H11 120.0 ?
C11 C12 C13 120.4(11) ?
C11 C12 H12 119.8 ?
C13 C12 H12 119.8 ?
C8 C13 C12 120.3(11) ?
C8 C13 H13 119.8 ?
C12 C13 H13 119.8 ?
O14 C14 Re1 176.7(10) ?
O15 C15 Re1 175.4(9) ?
O16 C16 Re1 178.6(10) ?
O17 C17 Re1 177.3(11) ?
O18 C18 Re2 179.2(14) ?
O19 C19 Re2 175.0(11) ?
O20 C20 Re2 179.4(11) ?
O21 C21 Re2 178.5(12) ?
O22 C22 Re2 175.8(11) ?

loop_
_geom_bond_atom_site_label_1
_geom_bond_atom_site_label_2
_geom_bond_site_symmetry_2
_geom_bond_distance
_geom_bond_publ_flag
Re1 C15 . 1.904(11) yes
Re1 C17 . 1.929(11) yes
Re1 C16 . 1.976(12) yes
Re1 C14 . 1.986(12) yes
Re1 N1 . 2.209(7) yes
Re1 Re2 . 3.0542(6) yes
Re2 C18 . 1.918(14) yes
Re2 C20 . 1.956(12) yes
Re2 C21 . 1.960(13) yes
Re2 C19 . 1.968(14) yes
Re2 C22 . 1.995(12) yes
N1 C1 . 1.285(11) yes
N1 H1 . .8600 ?
O14 C14 . 1.137(13) yes
O15 C15 . 1.160(12) yes
O16 C16 . 1.136(12) yes
O17 C17 . 1.146(11) yes
O18 C18 . 1.169(15) yes
O19 C19 . 1.133(13) yes
O20 C20 . 1.166(12) yes
O21 C21 . 1.145(13) yes
O22 C22 . 1.143(12) yes
C1 C8 . 1.486(14) ?
C1 C2 . 1.501(12) ?
C2 C7 . 1.373(14) ?
C2 C3 . 1.377(13) ?
C3 C4 . 1.398(13) ?
C3 H3 . .9300 ?
C4 C5 . 1.367(16) ?
C4 H4 . .9300 ?
C5 C6 . 1.352(16) ?
C5 H5 . .9300 ?
C6 C7 . 1.385(12) ?
C6 H6 . .9300 ?
C7 H7 . .9300 ?
C8 C13 . 1.357(13) ?
C8 C9 . 1.387(14) ?
C9 C10 . 1.372(15) ?
C9 H9 . .9300 ?
C10 C11 . 1.344(15) ?
C10 H10 . .9300 ?
C11 C12 . 1.359(15) ?
C11 H11 . .9300 ?
C12 C13 . 1.363(14) ?
C12 H12 . .9300 ?
C13 H13 . .9300 ?

loop_
_geom_torsion_atom_site_label_1
_geom_torsion_atom_site_label_2
_geom_torsion_atom_site_label_3
_geom_torsion_atom_site_label_4
_geom_torsion
C17 Re1 Re2 C20 134.3(5)
C16 Re1 Re2 C20 -136.0(5)
C14 Re1 Re2 C20 45.5(5)
N1 Re1 Re2 C20 -46.0(4)
C17 Re1 Re2 C21 43.1(5)
C16 Re1 Re2 C21 132.9(5)
C14 Re1 Re2 C21 -45.6(5)
N1 Re1 Re2 C21 -137.2(4)
C17 Re1 Re2 C19 -137.4(5)
C16 Re1 Re2 C19 -47.7(4)
C14 Re1 Re2 C19 133.9(4)
N1 Re1 Re2 C19 42.3(4)
C17 Re1 Re2 C22 -48.6(5)
C16 Re1 Re2 C22 41.1(4)
C14 Re1 Re2 C22 -137.3(4)
N1 Re1 Re2 C22 131.1(4)
C15 Re1 N1 C1 -68.8(10)
C16 Re1 N1 C1 -160.1(10)
C14 Re1 N1 C1 25.7(10)
Re2 Re1 N1 C1 113.0(10)
Re1 N1 C1 C8 10.5(16)
Re1 N1 C1 C2 -169.9(7)
N1 C1 C2 C7 25.0(15)
C8 C1 C2 C7 -155.4(10)
N1 C1 C2 C3 -155.6(9)
C8 C1 C2 C3 24.0(14)
C7 C2 C3 C4 .0(16)
C1 C2 C3 C4 -179.4(9)
C2 C3 C4 C5 -.6(16)
C3 C4 C5 C6 .8(18)
C4 C5 C6 C7 -.4(18)
C3 C2 C7 C6 .4(16)
C1 C2 C7 C6 179.8(10)
C5 C6 C7 C2 -.2(17)
N1 C1 C8 C13 61.2(14)
C2 C1 C8 C13 -118.4(10)
N1 C1 C8 C9 -120.8(11)
C2 C1 C8 C9 59.6(13)
C13 C8 C9 C10 -.1(16)
C1 C8 C9 C10 -178.1(10)
C8 C9 C10 C11 -1.4(18)
C9 C10 C11 C12 3(2)
C10 C11 C12 C13 -3.3(19)
C9 C8 C13 C12 -.1(16)
C1 C8 C13 C12 177.9(9)
C11 C12 C13 C8 1.8(17)
